data_4132223
loop_
_publ_author_name
'Saha, Subhankar'
'Desiraju, Gautam R.'

_publ_section_title
;
 Acid&#x00B7;&#x00B7;&#x00B7;Amide Supramolecular Synthon in Cocrystals:
 From Spectroscopic Detection to Property Engineering.
;
_journal_issue 20
_journal_name_full 'Journal of the American Chemical Society'
_journal_page_first 6361
_journal_page_last 6373
_journal_paper_doi 10.1021/jacs.8b02435
_journal_volume 140
_journal_year 2018
_chemical_formula_sum 'C14 H12 N2 O6'
_chemical_formula_weight 304.26
_space_group_crystal_system monoclinic
_space_group_IT_number 14
_space_group_name_Hall '-P 2ybc'
_space_group_name_H-M_alt 'P 1 21/c 1'
_atom_sites_solution_hydrogens geom
_audit_creation_method SHELXL-2014
_cell_angle_alpha 90
_cell_angle_beta 106.107(14)
_cell_angle_gamma 90
_cell_formula_units_Z 4
_cell_length_a 7.350(9)
_cell_length_b 20.77(2)
_cell_length_c 9.208(11)
_cell_measurement_reflns_used 2503
_cell_measurement_temperature 300(2)
_cell_measurement_theta_max 27.5
_cell_measurement_theta_min 2.0
_cell_volume 1351(3)
_computing_cell_refinement
;
CrystalClear-SM Expert 2.0 rc14 (Rigaku, 2009)
;
_computing_data_collection
;
CrystalClear-SM Expert 2.0 rc14 (Rigaku, 2009)
;
_computing_data_reduction
;
CrystalClear-SM Expert 2.0 rc14 (Rigaku, 2009)
;
_computing_structure_refinement 'SHELXL-14 (Sheldrick, 2014)'
_computing_structure_solution 'SHELXL-14 (Sheldrick, 2014)'
_diffrn_ambient_temperature 300(2)
_diffrn_detector_area_resol_mean 13.6612
_diffrn_measured_fraction_theta_full 0.999
_diffrn_measured_fraction_theta_max 0.999
_diffrn_measurement_device
;
XtaLABmini: Fixed Chi 2 circle
;
_diffrn_measurement_device_type
;
Rigaku Mercury375R (2x2 bin mode)
;
_diffrn_measurement_method 'profile data from \w-scans'
_diffrn_radiation_type MoK\a
_diffrn_radiation_wavelength 0.71073
_diffrn_reflns_av_R_equivalents 0.0975
_diffrn_reflns_av_unetI/netI 0.0593
_diffrn_reflns_Laue_measured_fraction_full 0.999
_diffrn_reflns_Laue_measured_fraction_max 0.999
_diffrn_reflns_limit_h_max 9
_diffrn_reflns_limit_h_min -9
_diffrn_reflns_limit_k_max 25
_diffrn_reflns_limit_k_min -25
_diffrn_reflns_limit_l_max 11
_diffrn_reflns_limit_l_min -11
_diffrn_reflns_number 12642
_diffrn_reflns_point_group_measured_fraction_full 0.999
_diffrn_reflns_point_group_measured_fraction_max 0.999
_diffrn_reflns_theta_full 25.242
_diffrn_reflns_theta_max 25.994
_diffrn_reflns_theta_min 1.961
_exptl_absorpt_coefficient_mu 0.119
_exptl_absorpt_correction_T_max 1.000
_exptl_absorpt_correction_T_min 0.739
_exptl_absorpt_correction_type multi-scan
_exptl_absorpt_process_details 'Jacobson, R. (1998) Private communication'
_exptl_crystal_colour Colourless
_exptl_crystal_density_diffrn 1.496
_exptl_crystal_description Block
_exptl_crystal_F_000 632
_exptl_crystal_size_max 0.180
_exptl_crystal_size_mid 0.180
_exptl_crystal_size_min 0.160
_refine_diff_density_max 0.357
_refine_diff_density_min -0.217
_refine_diff_density_rms 0.049
_refine_ls_extinction_method none
_refine_ls_goodness_of_fit_ref 1.173
_refine_ls_hydrogen_treatment constr
_refine_ls_matrix_type full
_refine_ls_number_parameters 199
_refine_ls_number_reflns 2653
_refine_ls_number_restraints 0
_refine_ls_restrained_S_all 1.173
_refine_ls_R_factor_all 0.1026
_refine_ls_R_factor_gt 0.0751
_refine_ls_shift/su_max 0.000
_refine_ls_shift/su_mean 0.000
_refine_ls_structure_factor_coef Fsqd
_refine_ls_weighting_details 'w=1/[\s^2^(Fo^2^)+(0.0761P)^2^+0.5508P] where P=(Fo^2^+2Fc^2^)/3'
_refine_ls_weighting_scheme calc
_refine_ls_wR_factor_gt 0.1738
_refine_ls_wR_factor_ref 0.1984
_reflns_Friedel_coverage 0.000
_reflns_number_gt 2031
_reflns_number_total 2653
_reflns_threshold_expression 'I > 2\s(I)'
_cod_data_source_file ja8b02435_si_004.cif
_cod_data_source_block 4E
_cod_original_sg_symbol_H-M 'P 21/c'
_cod_database_code 4132223
_shelx_space_group_comment
;
The symmetry employed for this shelxl refinement is uniquely defined
by the following loop, which should always be used as a source of
symmetry information in preference to the above space-group names.
They are only intended as comments.
;
_shelx_estimated_absorpt_t_min 0.979
_shelx_estimated_absorpt_t_max 0.981
_shelxl_version_number 2014-3

loop_
_space_group_symop_operation_xyz
'x, y, z'
'-x, y+1/2, -z+1/2'
'-x, -y, -z'
'x, -y-1/2, z-1/2'

loop_
_atom_site_label
_atom_site_type_symbol
_atom_site_fract_x
_atom_site_fract_y
_atom_site_fract_z
_atom_site_U_iso_or_equiv
_atom_site_adp_type
_atom_site_occupancy
_atom_site_site_symmetry_order
_atom_site_calc_flag
_atom_site_refinement_flags_posn
_atom_site_refinement_flags_adp
C004 C 0.3380(4) 0.36871(14) 0.0313(3) 0.0375(7) Uani 1 1 d . .
C005 C 0.1194(5) 0.41645(17) -0.4349(4) 0.0486(8) Uani 1 1 d . .
H005 H 0.0732 0.4267 -0.5368 0.058 Uiso 1 1 calc R U
C006 C 0.2591(4) 0.38528(14) -0.1318(3) 0.0349(7) Uani 1 1 d . .
C007 C 0.1575(4) 0.33958(15) -0.2325(3) 0.0390(7) Uani 1 1 d . .
H007 H 0.1362 0.2988 -0.1986 0.047 Uiso 1 1 calc R U
C008 C 0.0881(4) 0.35560(16) -0.3845(3) 0.0440(8) Uani 1 1 d . .
C009 C 0.2888(4) 0.44637(15) -0.1834(3) 0.0424(8) Uani 1 1 d . .
H009 H 0.3561 0.4770 -0.1160 0.051 Uiso 1 1 calc R U
C010 C 0.2178(5) 0.46133(18) -0.3355(4) 0.0515(9) Uani 1 1 d . .
H010 H 0.2373 0.5021 -0.3698 0.062 Uiso 1 1 calc R U
O1 O 0.4285(3) 0.41674(11) 0.1134(2) 0.0554(7) Uani 1 1 d . .
H1 H 0.4693 0.4051 0.2016 0.083 Uiso 1 1 calc R U
O2 O 0.3199(3) 0.31556(11) 0.0836(2) 0.0526(7) Uani 1 1 d . .
O3 O -0.0097(4) 0.30937(12) -0.4802(3) 0.0612(7) Uani 1 1 d . .
H3 H -0.0431 0.3237 -0.5665 0.092 Uiso 1 1 calc R U
C013 C 0.6217(4) 0.36211(14) 0.6499(3) 0.0348(7) Uani 1 1 d . .
C015 C 0.6368(5) 0.30877(15) 0.7438(3) 0.0413(7) Uani 1 1 d . .
H015 H 0.5867 0.2694 0.7035 0.050 Uiso 1 1 calc R U
C017 C 0.7990(4) 0.37309(15) 0.9526(3) 0.0366(7) Uani 1 1 d . .
C018 C 0.7263(4) 0.31400(15) 0.8972(3) 0.0418(7) Uani 1 1 d . .
H018 H 0.7371 0.2786 0.9609 0.050 Uiso 1 1 calc R U
C019 C 0.7875(4) 0.42694(15) 0.8630(3) 0.0415(7) Uani 1 1 d . .
H019 H 0.8390 0.4660 0.9040 0.050 Uiso 1 1 calc R U
C020 C 0.6969(4) 0.42110(15) 0.7099(3) 0.0412(7) Uani 1 1 d . .
H020 H 0.6863 0.4567 0.6470 0.049 Uiso 1 1 calc R U
C021 C 0.5310(4) 0.35820(15) 0.4827(3) 0.0409(7) Uani 1 1 d . .
N1 N 0.4161(4) 0.30940(12) 0.4284(3) 0.0461(7) Uani 1 1 d . .
H1A H 0.3630 0.3065 0.3328 0.055 Uiso 1 1 calc R U
H1B H 0.3945 0.2806 0.4887 0.055 Uiso 1 1 calc R U
N2 N 0.8951(4) 0.37814(14) 1.1153(3) 0.0472(7) Uani 1 1 d . .
O4 O 0.5656(4) 0.40062(12) 0.3998(2) 0.0661(8) Uani 1 1 d . .
O5 O 0.8707(4) 0.33450(15) 1.1982(3) 0.0746(9) Uani 1 1 d . .
O6 O 0.9947(4) 0.42465(14) 1.1613(3) 0.0720(8) Uani 1 1 d . .

loop_
_atom_site_aniso_label
_atom_site_aniso_U_11
_atom_site_aniso_U_22
_atom_site_aniso_U_33
_atom_site_aniso_U_23
_atom_site_aniso_U_13
_atom_site_aniso_U_12
C004 0.0426(18) 0.0378(17) 0.0312(15) -0.0003(12) 0.0087(13) 0.0025(13)
C005 0.052(2) 0.062(2) 0.0298(16) 0.0071(14) 0.0068(14) 0.0063(16)
C006 0.0318(15) 0.0400(16) 0.0308(15) -0.0015(12) 0.0055(12) 0.0041(12)
C007 0.0390(16) 0.0434(18) 0.0320(15) -0.0011(12) 0.0054(13) 0.0013(13)
C008 0.0381(17) 0.056(2) 0.0318(15) -0.0117(14) -0.0001(13) 0.0002(14)
C009 0.0424(18) 0.0457(19) 0.0369(16) 0.0014(13) 0.0071(14) -0.0025(13)
C010 0.052(2) 0.055(2) 0.0418(18) 0.0112(15) 0.0048(16) -0.0025(16)
O1 0.0802(18) 0.0483(14) 0.0276(11) 0.0010(9) -0.0018(11) -0.0174(12)
O2 0.0781(17) 0.0413(13) 0.0329(11) 0.0040(9) 0.0061(11) -0.0051(11)
O3 0.0726(17) 0.0636(17) 0.0377(13) -0.0057(11) -0.0009(12) -0.0097(13)
C013 0.0371(16) 0.0396(16) 0.0278(14) -0.0025(12) 0.0092(12) 0.0007(12)
C015 0.0515(19) 0.0369(17) 0.0347(16) -0.0033(12) 0.0108(14) -0.0035(13)
C017 0.0335(16) 0.0492(19) 0.0253(14) -0.0026(12) 0.0053(12) 0.0022(12)
C018 0.0500(18) 0.0436(18) 0.0305(15) 0.0056(13) 0.0090(14) 0.0015(14)
C019 0.0471(18) 0.0391(17) 0.0348(16) -0.0047(13) 0.0055(14) -0.0047(13)
C020 0.0490(19) 0.0393(18) 0.0322(15) 0.0013(12) 0.0058(14) -0.0008(13)
C021 0.0490(19) 0.0419(18) 0.0297(15) 0.0010(13) 0.0073(14) -0.0024(14)
N1 0.0622(18) 0.0451(16) 0.0272(13) 0.0005(11) 0.0060(12) -0.0094(13)
N2 0.0547(17) 0.0565(18) 0.0270(14) -0.0003(12) 0.0055(12) 0.0037(14)
O4 0.097(2) 0.0648(17) 0.0269(11) 0.0055(11) 0.0008(12) -0.0307(14)
O5 0.104(2) 0.082(2) 0.0283(12) 0.0055(12) 0.0018(13) -0.0192(17)
O6 0.090(2) 0.0731(19) 0.0391(14) -0.0079(12) -0.0055(14) -0.0213(16)

loop_
_atom_type_symbol
_atom_type_description
_atom_type_scat_dispersion_real
_atom_type_scat_dispersion_imag
_atom_type_scat_source
C C 0.0033 0.0016 'International Tables Vol C Tables 4.2.6.8 and 6.1.1.4'
H H 0.0000 0.0000 'International Tables Vol C Tables 4.2.6.8 and 6.1.1.4'
N N 0.0061 0.0033 'International Tables Vol C Tables 4.2.6.8 and 6.1.1.4'
O O 0.0106 0.0060 'International Tables Vol C Tables 4.2.6.8 and 6.1.1.4'

loop_
_geom_angle_atom_site_label_1
_geom_angle_atom_site_label_2
_geom_angle_atom_site_label_3
_geom_angle
O2 C004 O1 123.3(3)
O2 C004 C006 123.3(3)
O1 C004 C006 113.4(3)
C010 C005 C008 120.3(3)
C010 C005 H005 119.9
C008 C005 H005 119.9
C007 C006 C009 120.0(3)
C007 C006 C004 120.0(3)
C009 C006 C004 119.9(3)
C008 C007 C006 119.1(3)
C008 C007 H007 120.4
C006 C007 H007 120.4
O3 C008 C005 122.1(3)
O3 C008 C007 117.5(3)
C005 C008 C007 120.4(3)
C010 C009 C006 119.8(3)
C010 C009 H009 120.1
C006 C009 H009 120.1
C005 C010 C009 120.3(3)
C005 C010 H010 119.8
C009 C010 H010 119.8
C004 O1 H1 109.5
C008 O3 H3 109.5
C015 C013 C020 119.9(3)
C015 C013 C021 122.1(3)
C020 C013 C021 118.0(3)
C018 C015 C013 120.3(3)
C018 C015 H015 119.9
C013 C015 H015 119.9
C019 C017 C018 123.2(3)
C019 C017 N2 118.9(3)
C018 C017 N2 117.9(3)
C017 C018 C015 118.2(3)
C017 C018 H018 120.9
C015 C018 H018 120.9
C017 C019 C020 118.0(3)
C017 C019 H019 121.0
C020 C019 H019 121.0
C019 C020 C013 120.4(3)
C019 C020 H020 119.8
C013 C020 H020 119.8
O4 C021 N1 122.0(3)
O4 C021 C013 119.1(3)
N1 C021 C013 119.0(3)
C021 N1 H1A 120.0
C021 N1 H1B 120.0
H1A N1 H1B 120.0
O6 N2 O5 123.2(3)
O6 N2 C017 119.0(3)
O5 N2 C017 117.9(3)

loop_
_geom_bond_atom_site_label_1
_geom_bond_atom_site_label_2
_geom_bond_distance
C004 O2 1.226(4)
C004 O1 1.316(4)
C004 C006 1.492(4)
C005 C010 1.365(5)
C005 C008 1.388(5)
C005 H005 0.9300
C006 C007 1.391(4)
C006 C009 1.393(4)
C007 C008 1.391(5)
C007 H007 0.9300
C008 O3 1.365(4)
C009 C010 1.387(5)
C009 H009 0.9300
C010 H010 0.9300
O1 H1 0.8200
O3 H3 0.8200
C013 C015 1.391(4)
C013 C020 1.394(4)
C013 C021 1.500(4)
C015 C018 1.387(5)
C015 H015 0.9300
C017 C019 1.379(4)
C017 C018 1.379(4)
C017 N2 1.472(4)
C018 H018 0.9300
C019 C020 1.387(4)
C019 H019 0.9300
C020 H020 0.9300
C021 O4 1.238(4)
C021 N1 1.326(4)
N1 H1A 0.8600
N1 H1B 0.8600
N2 O6 1.215(4)
N2 O5 1.230(4)

loop_
_geom_torsion_atom_site_label_1
_geom_torsion_atom_site_label_2
_geom_torsion_atom_site_label_3
_geom_torsion_atom_site_label_4
_geom_torsion
O2 C004 C006 C007 0.7(5)
O1 C004 C006 C007 -179.2(3)
O2 C004 C006 C009 -178.7(3)
O1 C004 C006 C009 1.4(4)
C009 C006 C007 C008 0.6(4)
C004 C006 C007 C008 -178.8(3)
C010 C005 C008 O3 179.9(3)
C010 C005 C008 C007 -0.4(5)
C006 C007 C008 O3 179.5(3)
C006 C007 C008 C005 -0.2(5)
C007 C006 C009 C010 -0.4(5)
C004 C006 C009 C010 179.0(3)
C008 C005 C010 C009 0.6(5)
C006 C009 C010 C005 -0.2(5)
C020 C013 C015 C018 0.0(5)
C021 C013 C015 C018 178.2(3)
C019 C017 C018 C015 -0.3(5)
N2 C017 C018 C015 -179.5(3)
C013 C015 C018 C017 0.0(5)
C018 C017 C019 C020 0.5(5)
N2 C017 C019 C020 179.8(3)
C017 C019 C020 C013 -0.5(5)
C015 C013 C020 C019 0.2(5)
C021 C013 C020 C019 -178.0(3)
C015 C013 C021 O4 -160.5(3)
C020 C013 C021 O4 17.7(5)
C015 C013 C021 N1 19.5(5)
C020 C013 C021 N1 -162.2(3)
C019 C017 N2 O6 -15.0(4)
C018 C017 N2 O6 164.3(3)
C019 C017 N2 O5 165.2(3)
C018 C017 N2 O5 -15.5(4)
